data_4517326
loop_
_publ_author_name
'Yanagi, Tomoyuki'
'Somerville, Rosie J.'
'Nogi, Keisuke'
'Martin, Ruben'
'Yorimitsu, Hideki'

_publ_section_title
;
 Ni-Catalyzed Carboxylation of C(sp2)--S Bonds with CO2: Evidence for the
 Multifaceted Role of Zn
;
_journal_name_full 'ACS Catalysis'
_journal_page_first 2117
_journal_page_last 2123
_journal_paper_doi 10.1021/acscatal.9b05141
_journal_year 2020
_chemical_formula_sum 'C16 H18 Br2 N2 Ni O S'
_chemical_formula_weight 504.91
_space_group_crystal_system triclinic
_space_group_IT_number 2
_space_group_name_Hall '-P 1'
_space_group_name_H-M_alt 'P -1'
_atom_sites_solution_hydrogens geom
_audit_creation_method SHELXL-2018/3
_cell_angle_alpha 80.0558(19)
_cell_angle_beta 75.674(2)
_cell_angle_gamma 72.1841(17)
_cell_formula_units_Z 2
_cell_length_a 8.3790(7)
_cell_length_b 9.2459(8)
_cell_length_c 12.5657(10)
_cell_measurement_reflns_used 6987
_cell_measurement_temperature 100(2)
_cell_measurement_theta_max 34.46
_cell_measurement_theta_min 2.33
_cell_volume 893.00(13)
_computing_cell_refinement 'Bruker APEX2 v2014.9-0'
_computing_data_collection 'Bruker APEX2 v2014.9-0'
_computing_data_reduction 'Bruker APEX2 v2014.9-0'
_computing_molecular_graphics 'shelXle (H&#x00FC;bschle, Sheldrick and Dittirch, 2011)'
_computing_publication_material 'SHELXL-2018/3 (Sheldrick, 2018)'
_computing_structure_refinement 'SHELXL-2018/3 (Sheldrick, 2018)'
_computing_structure_solution 'SHELXT (Sheldrick, 2018)'
_diffrn_ambient_temperature 100(2)
_diffrn_detector_area_resol_mean 512
_diffrn_detector_type '4K CCD area detector APEX II'
_diffrn_measured_fraction_theta_full 0.993
_diffrn_measured_fraction_theta_max 0.891
_diffrn_measurement_device_type 'APEX DUO Kappa 4-axis goniometer'
_diffrn_measurement_method
;
 Fullsphere data collection, phi and omega scans
;
_diffrn_radiation_monochromator 'Quazar MX Multilayer Optics'
_diffrn_radiation_type MoK\a
_diffrn_radiation_wavelength 0.71073
_diffrn_reflns_av_R_equivalents 0.0231
_diffrn_reflns_av_unetI/netI 0.0322
_diffrn_reflns_Laue_measured_fraction_full 0.993
_diffrn_reflns_Laue_measured_fraction_max 0.891
_diffrn_reflns_limit_h_max 12
_diffrn_reflns_limit_h_min -13
_diffrn_reflns_limit_k_max 14
_diffrn_reflns_limit_k_min -14
_diffrn_reflns_limit_l_max 12
_diffrn_reflns_limit_l_min -19
_diffrn_reflns_number 15108
_diffrn_reflns_point_group_measured_fraction_full 0.993
_diffrn_reflns_point_group_measured_fraction_max 0.891
_diffrn_reflns_theta_full 25.242
_diffrn_reflns_theta_max 34.959
_diffrn_reflns_theta_min 2.327
_diffrn_source 'Microfocus source E025 IuS'
_diffrn_source_current 0.6
_diffrn_source_power 50
_diffrn_source_size '0.2 mm x 0.2 mm fine focus'
_diffrn_source_type 'Bruker APEX DUO'
_exptl_absorpt_coefficient_mu 5.682
_exptl_absorpt_correction_T_max 0.7469
_exptl_absorpt_correction_T_min 0.5740
_exptl_absorpt_correction_type multi-scan
_exptl_absorpt_process_details SADABS-2014/4
_exptl_crystal_colour yellow
_exptl_crystal_density_diffrn 1.878
_exptl_crystal_description block
_exptl_crystal_F_000 500
_exptl_crystal_size_max 0.200
_exptl_crystal_size_mid 0.030
_exptl_crystal_size_min 0.030
_refine_diff_density_max 0.701
_refine_diff_density_min -0.489
_refine_diff_density_rms 0.093
_refine_ls_extinction_method none
_refine_ls_goodness_of_fit_ref 1.056
_refine_ls_hydrogen_treatment constr
_refine_ls_matrix_type full
_refine_ls_number_parameters 212
_refine_ls_number_reflns 6981
_refine_ls_number_restraints 0
_refine_ls_restrained_S_all 1.056
_refine_ls_R_factor_all 0.0323
_refine_ls_R_factor_gt 0.0238
_refine_ls_shift/su_max 0.002
_refine_ls_shift/su_mean 0.000
_refine_ls_structure_factor_coef Fsqd
_refine_ls_weighting_details 'w=1/[\s^2^(Fo^2^)+(0.0243P)^2^+0.1139P] where P=(Fo^2^+2Fc^2^)/3'
_refine_ls_weighting_scheme calc
_refine_ls_wR_factor_gt 0.0537
_refine_ls_wR_factor_ref 0.0562
_reflns_Friedel_coverage 0.000
_reflns_number_gt 5940
_reflns_number_total 6981
_reflns_threshold_expression 'I > 2\s(I)'
_cod_data_source_file cs9b05141_si_002.cif
_cod_data_source_block mo_RJS843_0m
_cod_depositor_comments 'Adding full bibliography for 4517326--4517327.cif.'
_cod_database_code 4517326
_shelx_shelxl_version_number 2018/3
_shelx_space_group_comment
;
The symmetry employed for this shelxl refinement is uniquely defined
by the following loop, which should always be used as a source of
symmetry information in preference to the above space-group names.
They are only intended as comments.
;
_shelx_estimated_absorpt_t_min 0.396
_shelx_estimated_absorpt_t_max 0.848

loop_
_space_group_symop_operation_xyz
'x, y, z'
'-x, -y, -z'

loop_
_atom_site_label
_atom_site_type_symbol
_atom_site_fract_x
_atom_site_fract_y
_atom_site_fract_z
_atom_site_U_iso_or_equiv
_atom_site_adp_type
_atom_site_occupancy
_atom_site_site_symmetry_order
_atom_site_calc_flag
_atom_site_refinement_flags_posn
_atom_site_refinement_flags_adp
Ni1 Ni 0.29689(2) 0.77094(2) 0.23564(2) 0.01141(4) Uani 1 1 d . .
Br1 Br 0.58252(2) 0.60405(2) 0.15365(2) 0.01858(4) Uani 1 1 d . .
Br2 Br 0.00850(2) 0.95936(2) 0.25413(2) 0.01660(4) Uani 1 1 d . .
S1 S 0.57967(4) 0.94561(4) 0.20717(3) 0.01485(7) Uani 1 1 d . .
N1 N 0.27737(15) 0.66574(13) 0.39373(10) 0.0125(2) Uani 1 1 d . .
N2 N 0.20072(15) 0.60205(13) 0.21592(10) 0.0131(2) Uani 1 1 d . .
O1 O 0.39426(13) 0.95324(12) 0.20556(9) 0.0163(2) Uani 1 1 d . .
C1 C 0.3432(2) 0.85463(17) 0.47632(13) 0.0187(3) Uani 1 1 d . .
H1A H 0.466385 0.838270 0.469489 0.028 Uiso 1 1 calc R U
H1B H 0.280199 0.904333 0.543143 0.028 Uiso 1 1 calc R U
H1C H 0.306884 0.919868 0.411511 0.028 Uiso 1 1 calc R U
C2 C 0.30675(18) 0.70367(16) 0.48370(12) 0.0144(3) Uani 1 1 d . .
C4 C 0.26442(19) 0.47030(17) 0.59103(13) 0.0188(3) Uani 1 1 d . .
H4 H 0.264313 0.403766 0.657709 0.023 Uiso 1 1 calc R U
C3 C 0.30232(19) 0.60618(17) 0.58293(13) 0.0177(3) Uani 1 1 d . .
H3 H 0.325947 0.635013 0.645156 0.021 Uiso 1 1 calc R U
C5 C 0.22547(18) 0.43051(16) 0.49869(12) 0.0156(3) Uani 1 1 d . .
C8 C 0.14607(18) 0.36391(15) 0.30982(13) 0.0153(3) Uani 1 1 d . .
C7 C 0.13651(19) 0.26319(16) 0.40950(14) 0.0184(3) Uani 1 1 d . .
H7 H 0.102847 0.173138 0.412341 0.022 Uiso 1 1 calc R U
C6 C 0.17513(19) 0.29463(16) 0.50077(13) 0.0188(3) Uani 1 1 d . .
H6 H 0.168677 0.226023 0.566338 0.023 Uiso 1 1 calc R U
C9 C 0.11171(19) 0.33641(16) 0.21166(14) 0.0189(3) Uani 1 1 d . .
H9 H 0.081071 0.246477 0.209066 0.023 Uiso 1 1 calc R U
C10 C 0.1230(2) 0.44053(16) 0.12045(14) 0.0182(3) Uani 1 1 d . .
H10 H 0.101623 0.421645 0.054037 0.022 Uiso 1 1 calc R U
C11 C 0.16600(18) 0.57580(16) 0.12365(13) 0.0153(3) Uani 1 1 d . .
C12 C 0.1810(2) 0.69144(17) 0.02586(13) 0.0201(3) Uani 1 1 d . .
H12A H 0.131446 0.670563 -0.030830 0.030 Uiso 1 1 calc R U
H12B H 0.302150 0.686075 -0.003993 0.030 Uiso 1 1 calc R U
H12C H 0.119367 0.793730 0.048113 0.030 Uiso 1 1 calc R U
C13 C 0.19255(17) 0.49913(15) 0.30610(12) 0.0136(3) Uani 1 1 d . .
C14 C 0.23430(17) 0.53210(15) 0.40223(12) 0.0137(2) Uani 1 1 d . .
C15 C 0.6915(2) 0.9548(2) 0.06660(14) 0.0238(3) Uani 1 1 d . .
H15A H 0.706028 0.859634 0.036358 0.036 Uiso 1 1 calc R U
H15B H 0.804272 0.968761 0.062554 0.036 Uiso 1 1 calc R U
H15C H 0.625707 1.041021 0.023668 0.036 Uiso 1 1 calc R U
C16 C 0.5605(2) 1.13589(18) 0.23096(15) 0.0217(3) Uani 1 1 d . .
H16A H 0.674822 1.148422 0.223528 0.033 Uiso 1 1 calc R U
H16B H 0.493760 1.154797 0.305622 0.033 Uiso 1 1 calc R U
H16C H 0.502236 1.208779 0.176778 0.033 Uiso 1 1 calc R U

loop_
_atom_site_aniso_label
_atom_site_aniso_U_11
_atom_site_aniso_U_22
_atom_site_aniso_U_33
_atom_site_aniso_U_23
_atom_site_aniso_U_13
_atom_site_aniso_U_12
Ni1 0.01276(8) 0.01043(7) 0.01136(8) 0.00071(6) -0.00196(6) -0.00513(6)
Br1 0.01645(7) 0.01846(7) 0.01876(8) -0.00463(5) 0.00110(5) -0.00416(5)
Br2 0.01279(6) 0.01220(6) 0.02470(8) -0.00050(5) -0.00396(5) -0.00401(5)
S1 0.01279(15) 0.01593(14) 0.01680(17) -0.00041(13) -0.00295(13) -0.00617(12)
N1 0.0122(5) 0.0117(5) 0.0117(5) 0.0009(4) -0.0009(4) -0.0028(4)
N2 0.0141(5) 0.0110(5) 0.0142(6) 0.0000(4) -0.0030(4) -0.0039(4)
O1 0.0130(5) 0.0158(4) 0.0219(6) 0.0002(4) -0.0039(4) -0.0075(4)
C1 0.0225(7) 0.0173(6) 0.0175(7) -0.0031(5) -0.0056(6) -0.0054(5)
C2 0.0114(6) 0.0147(6) 0.0148(7) -0.0020(5) -0.0012(5) -0.0013(5)
C4 0.0166(7) 0.0202(6) 0.0137(7) 0.0034(5) -0.0006(5) -0.0015(5)
C3 0.0172(7) 0.0211(6) 0.0124(7) -0.0009(5) -0.0030(5) -0.0025(5)
C5 0.0117(6) 0.0143(6) 0.0158(7) 0.0030(5) 0.0000(5) -0.0013(5)
C8 0.0116(6) 0.0109(5) 0.0213(7) -0.0004(5) 0.0000(5) -0.0034(4)
C7 0.0149(6) 0.0108(5) 0.0251(8) 0.0017(5) 0.0016(6) -0.0037(5)
C6 0.0162(7) 0.0132(6) 0.0206(7) 0.0058(5) 0.0010(6) -0.0027(5)
C9 0.0163(7) 0.0137(6) 0.0274(8) -0.0034(6) -0.0017(6) -0.0068(5)
C10 0.0195(7) 0.0161(6) 0.0224(8) -0.0042(6) -0.0055(6) -0.0077(5)
C11 0.0154(6) 0.0136(5) 0.0175(7) -0.0021(5) -0.0029(5) -0.0052(5)
C12 0.0301(8) 0.0180(6) 0.0154(7) -0.0005(6) -0.0057(6) -0.0110(6)
C13 0.0117(6) 0.0110(5) 0.0160(7) -0.0003(5) 0.0006(5) -0.0037(4)
C14 0.0109(6) 0.0116(5) 0.0157(6) -0.0002(5) 0.0007(5) -0.0024(4)
C15 0.0233(8) 0.0287(8) 0.0214(8) -0.0030(7) 0.0018(6) -0.0150(6)
C16 0.0163(7) 0.0206(7) 0.0315(9) -0.0073(6) -0.0037(6) -0.0083(5)

loop_
_atom_type_symbol
_atom_type_description
_atom_type_scat_dispersion_real
_atom_type_scat_dispersion_imag
_atom_type_scat_source
C C 0.0033 0.0016 'International Tables Vol C Tables 4.2.6.8 and 6.1.1.4'
H H 0.0000 0.0000 'International Tables Vol C Tables 4.2.6.8 and 6.1.1.4'
O O 0.0106 0.0060 'International Tables Vol C Tables 4.2.6.8 and 6.1.1.4'
S S 0.1246 0.1234 'International Tables Vol C Tables 4.2.6.8 and 6.1.1.4'
Ni Ni 0.3393 1.1124 'International Tables Vol C Tables 4.2.6.8 and 6.1.1.4'
Br Br -0.2901 2.4595 'International Tables Vol C Tables 4.2.6.8 and 6.1.1.4'
N N 0.0061 0.0033 'International Tables Vol C Tables 4.2.6.8 and 6.1.1.4'

loop_
_geom_angle_atom_site_label_1
_geom_angle_atom_site_label_2
_geom_angle_atom_site_label_3
_geom_angle
O1 Ni1 N2 162.62(5)
O1 Ni1 N1 115.57(5)
N2 Ni1 N1 81.78(5)
O1 Ni1 Br2 86.68(3)
N2 Ni1 Br2 91.59(3)
N1 Ni1 Br2 99.52(3)
O1 Ni1 Br1 90.46(3)
N2 Ni1 Br1 85.77(3)
N1 Ni1 Br1 97.99(3)
Br2 Ni1 Br1 161.725(10)
O1 S1 C15 106.55(7)
O1 S1 C16 102.35(7)
C15 S1 C16 97.60(8)
C2 N1 C14 118.08(13)
C2 N1 Ni1 130.54(10)
C14 N1 Ni1 111.31(9)
C11 N2 C13 119.54(12)
C11 N2 Ni1 127.76(10)
C13 N2 Ni1 112.24(9)
S1 O1 Ni1 125.07(6)
N1 C2 C3 121.31(13)
N1 C2 C1 118.07(13)
C3 C2 C1 120.62(13)
C3 C4 C5 118.99(14)
C4 C3 C2 120.87(14)
C14 C5 C4 117.05(13)
C14 C5 C6 119.75(14)
C4 C5 C6 123.20(14)
C13 C8 C9 116.62(14)
C13 C8 C7 119.70(14)
C9 C8 C7 123.68(13)
C6 C7 C8 120.80(13)
C7 C6 C5 120.63(14)
C10 C9 C8 119.35(13)
C9 C10 C11 120.91(14)
N2 C11 C10 120.17(14)
N2 C11 C12 117.23(12)
C10 C11 C12 122.56(13)
N2 C13 C8 123.37(13)
N2 C13 C14 117.06(12)
C8 C13 C14 119.56(13)
N1 C14 C5 123.62(13)
N1 C14 C13 116.82(13)
C5 C14 C13 119.54(12)

loop_
_geom_bond_atom_site_label_1
_geom_bond_atom_site_label_2
_geom_bond_distance
Ni1 O1 2.0294(10)
Ni1 N2 2.0375(11)
Ni1 N1 2.0466(12)
Ni1 Br2 2.4928(3)
Ni1 Br1 2.4978(3)
S1 O1 1.5385(11)
S1 C15 1.7842(16)
S1 C16 1.7875(15)
N1 C2 1.3377(18)
N1 C14 1.3698(17)
N2 C11 1.3399(19)
N2 C13 1.3503(19)
C1 C2 1.501(2)
C2 C3 1.406(2)
C4 C3 1.369(2)
C4 C5 1.413(2)
C5 C14 1.401(2)
C5 C6 1.437(2)
C8 C13 1.4092(18)
C8 C9 1.413(2)
C8 C7 1.427(2)
C7 C6 1.364(2)
C9 C10 1.368(2)
C10 C11 1.4127(19)
C11 C12 1.490(2)
C13 C14 1.441(2)

loop_
_geom_torsion_atom_site_label_1
_geom_torsion_atom_site_label_2
_geom_torsion_atom_site_label_3
_geom_torsion_atom_site_label_4
_geom_torsion
C15 S1 O1 Ni1 100.61(9)
C16 S1 O1 Ni1 -157.48(8)
C14 N1 C2 C3 3.2(2)
Ni1 N1 C2 C3 -173.39(10)
C14 N1 C2 C1 -176.28(12)
Ni1 N1 C2 C1 7.17(19)
C5 C4 C3 C2 -1.5(2)
N1 C2 C3 C4 -1.3(2)
C1 C2 C3 C4 178.16(14)
C3 C4 C5 C14 2.2(2)
C3 C4 C5 C6 -176.54(14)
C13 C8 C7 C6 -1.3(2)
C9 C8 C7 C6 178.48(14)
C8 C7 C6 C5 0.3(2)
C14 C5 C6 C7 0.3(2)
C4 C5 C6 C7 179.01(14)
C13 C8 C9 C10 -0.7(2)
C7 C8 C9 C10 179.49(14)
C8 C9 C10 C11 -0.9(2)
C13 N2 C11 C10 -0.7(2)
Ni1 N2 C11 C10 170.83(11)
C13 N2 C11 C12 -178.59(13)
Ni1 N2 C11 C12 -7.08(19)
C9 C10 C11 N2 1.7(2)
C9 C10 C11 C12 179.48(14)
C11 N2 C13 C8 -1.1(2)
Ni1 N2 C13 C8 -173.83(11)
C11 N2 C13 C14 178.87(12)
Ni1 N2 C13 C14 6.11(15)
C9 C8 C13 N2 1.8(2)
C7 C8 C13 N2 -178.43(13)
C9 C8 C13 C14 -178.17(13)
C7 C8 C13 C14 1.6(2)
C2 N1 C14 C5 -2.4(2)
Ni1 N1 C14 C5 174.77(11)
C2 N1 C14 C13 176.08(12)
Ni1 N1 C14 C13 -6.73(15)
C4 C5 C14 N1 -0.3(2)
C6 C5 C14 N1 178.52(13)
C4 C5 C14 C13 -178.74(12)
C6 C5 C14 C13 0.1(2)
N2 C13 C14 N1 0.47(18)
C8 C13 C14 N1 -179.58(12)
N2 C13 C14 C5 179.04(12)
C8 C13 C14 C5 -1.0(2)
